data_1524228
loop_
_publ_author_name
'Clauss, A.'

_publ_section_title
;
 Die Kristallstruktur von Ni3 Bi2 Se2
;
_journal_name_full Naturwissenschaften
_journal_page_first 145
_journal_page_last 145
_journal_volume 64
_journal_year 1977
_chemical_formula_sum 'Bi2 Ni3 Se2'
_chemical_name_systematic 'Ni3 Bi2 Se2'
_space_group_IT_number 12
_symmetry_space_group_name_Hall '-C 2y'
_symmetry_space_group_name_H-M 'C 1 2/m 1'
_cell_angle_alpha 90
_cell_angle_beta 133.24
_cell_angle_gamma 90
_cell_formula_units_Z 4
_cell_length_a 11.224
_cell_length_b 8.188
_cell_length_c 8.1
_cell_volume 542.294
_citation_journal_id_ASTM NATWAY
_cod_data_source_file Clauss_NATWAY_1977_979.cif
_cod_data_source_block Bi2Ni3Se2
_cod_original_cell_volume 542.2935
_cod_database_code 1524228

loop_
_symmetry_equiv_pos_as_xyz
x,y,z
-x,y,-z
-x,-y,-z
x,-y,z
x+1/2,y+1/2,z
-x+1/2,y+1/2,-z
-x+1/2,-y+1/2,-z
x+1/2,-y+1/2,z

loop_
_atom_site_label
_atom_site_type_symbol
_atom_site_fract_x
_atom_site_fract_y
_atom_site_fract_z
_atom_site_occupancy
_atom_site_U_iso_or_equiv
Se1 Se 0.0266 0.2831 0.8099 1 0.0
Ni1 Ni 0.25 0.25 0.5 1 0.0
Bi2 Bi 0.2177 0 0.702 1 0.0
Ni2 Ni 0.018 0 0.7904 1 0.0
Bi1 Bi 0.2509 0 0.2569 1 0.0
Ni3 Ni 0 0.2737 0.5 1 0.0
